data_7133623
loop_
_publ_author_name
'Alimi, Lukman O.'
'Liu, Xin'
'Zhang, Gengwu'
'Moosa, Basem'
'Khashab, Niveen M.'

_publ_section_title
;
 Polar organic cages for efficiently separating azeotropic mixtures.
;
_journal_issue 77
_journal_name_full 'Chemical communications (Cambridge, England)'
_journal_page_first 10768
_journal_page_last 10771
_journal_paper_doi 10.1039/d4cc03520h
_journal_volume 60
_journal_year 2024
_chemical_formula_sum 'C43 H50 N8 O6'
_chemical_formula_weight 774.91
_space_group_crystal_system monoclinic
_space_group_IT_number 14
_space_group_name_Hall '-P 2ybc'
_space_group_name_H-M_alt 'P 1 21/c 1'
_atom_sites_solution_hydrogens mixed
_audit_creation_method SHELXL-2018/3
_audit_update_record
;
2024-06-09 deposited with the CCDC.	2024-08-27 downloaded from the CCDC.
;
_cell_angle_alpha 90
_cell_angle_beta 99.479(2)
_cell_angle_gamma 90
_cell_formula_units_Z 4
_cell_length_a 13.5377(7)
_cell_length_b 9.7771(5)
_cell_length_c 30.4812(15)
_cell_measurement_reflns_used 9722
_cell_measurement_temperature 120(2)
_cell_measurement_theta_max 66.6038
_cell_measurement_theta_min 3.3932
_cell_volume 3979.4(4)
_computing_cell_refinement 'SAINT V8.40B (?, 2016)'
_computing_data_collection 'SAINT V8.40B (?, 2016)'
_computing_data_reduction 'SAINT V8.40B (?, 2016)'
_computing_molecular_graphics 'Olex2 1.5 (Dolomanov et al., 2009)'
_computing_publication_material 'Olex2 1.5 (Dolomanov et al., 2009)'
_computing_structure_refinement 'SHELXL-2018/3 (Sheldrick, 2018)'
_computing_structure_solution 'SHELXT 2018/2 (Sheldrick, 2018)'
_diffrn_ambient_temperature 120(2)
_diffrn_measured_fraction_theta_full 0.997
_diffrn_measured_fraction_theta_max 0.994
_diffrn_measurement_device_type 'Bruker APEX-II CCD'
_diffrn_measurement_method '\f and \w scans'
_diffrn_radiation_type CuK\a
_diffrn_radiation_wavelength 1.54178
_diffrn_reflns_av_R_equivalents 0.0428
_diffrn_reflns_av_unetI/netI 0.0213
_diffrn_reflns_Laue_measured_fraction_full 0.997
_diffrn_reflns_Laue_measured_fraction_max 0.994
_diffrn_reflns_limit_h_max 16
_diffrn_reflns_limit_h_min -16
_diffrn_reflns_limit_k_max 11
_diffrn_reflns_limit_k_min -11
_diffrn_reflns_limit_l_max 36
_diffrn_reflns_limit_l_min -36
_diffrn_reflns_number 72942
_diffrn_reflns_point_group_measured_fraction_full 0.997
_diffrn_reflns_point_group_measured_fraction_max 0.994
_diffrn_reflns_theta_full 66.500
_diffrn_reflns_theta_max 66.698
_diffrn_reflns_theta_min 2.940
_exptl_absorpt_coefficient_mu 0.714
_exptl_absorpt_correction_type multi-scan
_exptl_absorpt_process_details SADABS
_exptl_crystal_colour Orange
_exptl_crystal_density_diffrn 1.293
_exptl_crystal_description Block
_exptl_crystal_F_000 1648
_exptl_crystal_size_max 0.300
_exptl_crystal_size_mid 0.200
_exptl_crystal_size_min 0.100
_exptl_transmission_factor_max 0.985
_exptl_transmission_factor_min 0.976
_refine_diff_density_max 0.193
_refine_diff_density_min -0.170
_refine_diff_density_rms 0.035
_refine_ls_extinction_method none
_refine_ls_goodness_of_fit_ref 1.036
_refine_ls_hydrogen_treatment mixed
_refine_ls_matrix_type full
_refine_ls_number_parameters 539
_refine_ls_number_reflns 7014
_refine_ls_number_restraints 0
_refine_ls_restrained_S_all 1.036
_refine_ls_R_factor_all 0.0363
_refine_ls_R_factor_gt 0.0343
_refine_ls_shift/su_max 0.000
_refine_ls_shift/su_mean 0.000
_refine_ls_structure_factor_coef Fsqd
_refine_ls_weighting_details 'w=1/[\s^2^(Fo^2^)+(0.0404P)^2^+1.4427P] where P=(Fo^2^+2Fc^2^)/3'
_refine_ls_weighting_scheme calc
_refine_ls_wR_factor_gt 0.0861
_refine_ls_wR_factor_ref 0.0875
_reflns_Friedel_coverage 0.000
_reflns_number_gt 6607
_reflns_number_total 7014
_reflns_threshold_expression 'I > 2\s(I)'
_cod_data_source_file d4cc03520h2.cif
_cod_data_source_block DIHO-cage@Tol_Py
_cod_depositor_comments 'Adding full bibliography for 7133620--7133624.cif.'
_cod_original_sg_symbol_H-M 'P 21/c'
_cod_database_code 7133623
_shelx_shelxl_version_number 2018/3
_shelx_space_group_comment
;
The symmetry employed for this shelxl refinement is uniquely defined
by the following loop, which should always be used as a source of
symmetry information in preference to the above space-group names.
They are only intended as comments.
;
_shelx_estimated_absorpt_t_min 0.814
_shelx_estimated_absorpt_t_max 0.932

loop_
_space_group_symop_operation_xyz
'x, y, z'
'-x, y+1/2, -z+1/2'
'-x, -y, -z'
'x, -y-1/2, z-1/2'

loop_
_atom_site_label
_atom_site_type_symbol
_atom_site_fract_x
_atom_site_fract_y
_atom_site_fract_z
_atom_site_U_iso_or_equiv
_atom_site_adp_type
_atom_site_occupancy
_atom_site_site_symmetry_order
_atom_site_calc_flag
_atom_site_refinement_flags_posn
_atom_site_refinement_flags_adp
_atom_site_refinement_flags_occupancy
_atom_site_disorder_assembly
_atom_site_disorder_group
O3 O 0.33437(6) 0.42842(9) 0.26666(3) 0.02837(19) Uani 1 1 d . . . . .
O6 O 0.12891(7) 0.24896(9) 0.35541(3) 0.0304(2) Uani 1 1 d . . . . .
O5 O 0.02000(7) 0.77045(9) 0.29488(3) 0.0304(2) Uani 1 1 d . . . . .
O4 O 0.48279(7) 0.51616(10) 0.44460(3) 0.0330(2) Uani 1 1 d . . . . .
O2 O 0.40724(7) 0.91981(10) 0.36053(3) 0.0348(2) Uani 1 1 d . . . . .
O1 O 0.09264(7) 0.79046(10) 0.44820(3) 0.0353(2) Uani 1 1 d . . . . .
N8 N 0.27575(7) 0.88010(10) 0.21021(3) 0.0249(2) Uani 1 1 d . . . . .
N4 N 0.21831(8) 0.33523(11) 0.51077(3) 0.0283(2) Uani 1 1 d . . . . .
N5 N 0.41818(7) 0.65830(11) 0.25038(3) 0.0271(2) Uani 1 1 d . . . . .
N7 N 0.09687(7) 0.70765(11) 0.22368(3) 0.0260(2) Uani 1 1 d . . . . .
N6 N 0.27644(8) 1.02401(10) 0.29826(3) 0.0285(2) Uani 1 1 d . . . . .
N3 N 0.06293(7) 0.31418(11) 0.42818(3) 0.0288(2) Uani 1 1 d . . . . .
N1 N 0.22337(8) 0.65133(11) 0.50478(3) 0.0302(2) Uani 1 1 d . . . . .
N2 N 0.39177(7) 0.29314(11) 0.46078(3) 0.0283(2) Uani 1 1 d . . . . .
C18 C 0.35263(9) 0.35721(12) 0.34181(4) 0.0256(3) Uani 1 1 d . . . . .
H18 H 0.314088 0.278051 0.332535 0.031 Uiso 1 1 calc R U . . .
C17 C 0.37204(8) 0.45073(12) 0.31022(4) 0.0245(2) Uani 1 1 d . . . . .
C35 C 0.12743(9) 0.73709(13) 0.18092(4) 0.0264(3) Uani 1 1 d . . . . .
H35A H 0.067940 0.735453 0.157193 0.032 Uiso 1 1 calc R U . . .
H35B H 0.174421 0.665518 0.174154 0.032 Uiso 1 1 calc R U . . .
C20 C 0.44740(9) 0.49280(13) 0.40078(4) 0.0265(3) Uani 1 1 d . . . . .
C33 C 0.10311(8) 0.37830(12) 0.34128(4) 0.0253(3) Uani 1 1 d . . . . .
C29 C 0.03589(9) 0.60377(13) 0.35213(4) 0.0262(3) Uani 1 1 d . . . . .
H29 H 0.008055 0.666891 0.370408 0.031 Uiso 1 1 calc R U . . .
C4 C 0.26916(9) 0.77824(13) 0.44366(4) 0.0275(3) Uani 1 1 d . . . . .
C21 C 0.46813(9) 0.58539(13) 0.36915(4) 0.0281(3) Uani 1 1 d . . . . .
H21 H 0.508913 0.662646 0.378313 0.034 Uiso 1 1 calc R U . . .
C36 C 0.17773(9) 0.87605(12) 0.18156(4) 0.0267(3) Uani 1 1 d . . . . .
H36A H 0.185979 0.900592 0.150860 0.032 Uiso 1 1 calc R U . . .
H36B H 0.133659 0.945472 0.191987 0.032 Uiso 1 1 calc R U . . .
C19 C 0.38837(9) 0.37661(12) 0.38693(4) 0.0252(3) Uani 1 1 d . . . . .
C28 C 0.06319(8) 0.47281(13) 0.36857(4) 0.0253(3) Uani 1 1 d . . . . .
C8 C 0.32948(9) 0.88841(13) 0.38184(4) 0.0279(3) Uani 1 1 d . . . . .
C10 C 0.20734(9) 0.99236(12) 0.32040(4) 0.0275(3) Uani 1 1 d . . . . .
H10 H 0.139600 1.011946 0.308279 0.033 Uiso 1 1 calc R U . . .
C14 C 0.44293(9) 0.76515(13) 0.22061(4) 0.0302(3) Uani 1 1 d . . . . .
H14A H 0.493806 0.730160 0.203542 0.036 Uiso 1 1 calc R U . . .
H14B H 0.472206 0.844278 0.238440 0.036 Uiso 1 1 calc R U . . .
C13 C 0.35119(9) 0.81175(13) 0.18848(4) 0.0276(3) Uani 1 1 d . . . . .
H13A H 0.372698 0.875264 0.166576 0.033 Uiso 1 1 calc R U . . .
H13B H 0.320122 0.731214 0.171975 0.033 Uiso 1 1 calc R U . . .
C24 C 0.31442(9) 0.26751(14) 0.52754(4) 0.0302(3) Uani 1 1 d . . . . .
H24A H 0.303858 0.200034 0.550542 0.036 Uiso 1 1 calc R U . . .
H24B H 0.362372 0.336904 0.541925 0.036 Uiso 1 1 calc R U . . .
C7 C 0.23031(9) 0.92668(12) 0.36395(4) 0.0267(3) Uani 1 1 d . . . . .
C3 C 0.29106(10) 0.69161(13) 0.48305(4) 0.0293(3) Uani 1 1 d . . . . .
H3A H 0.358336 0.664057 0.492935 0.035 Uiso 1 1 calc R U . . .
C30 C 0.04867(9) 0.64275(12) 0.30990(4) 0.0252(3) Uani 1 1 d . . . . .
C22 C 0.36133(9) 0.27894(13) 0.41920(4) 0.0265(3) Uani 1 1 d . . . . .
H22 H 0.320084 0.203044 0.408953 0.032 Uiso 1 1 calc R U . . .
C32 C 0.11683(9) 0.41785(13) 0.29925(4) 0.0260(3) Uani 1 1 d . . . . .
H32 H 0.143900 0.354369 0.280831 0.031 Uiso 1 1 calc R U . . .
C16 C 0.43033(8) 0.56757(12) 0.32405(4) 0.0254(3) Uani 1 1 d . . . . .
C15 C 0.45011(9) 0.67031(13) 0.29191(4) 0.0274(3) Uani 1 1 d . . . . .
H15 H 0.488137 0.748930 0.302305 0.033 Uiso 1 1 calc R U . . .
C27 C 0.04774(9) 0.43551(13) 0.41309(4) 0.0271(3) Uani 1 1 d . . . . .
H27 H 0.025672 0.503504 0.431532 0.032 Uiso 1 1 calc R U . . .
C38 C 0.21442(10) 0.55540(14) 0.08119(4) 0.0330(3) Uani 1 1 d . . . . .
H38 H 0.197355 0.613423 0.056086 0.040 Uiso 1 1 calc R U . . .
C6 C 0.15302(9) 0.89510(13) 0.38756(4) 0.0284(3) Uani 1 1 d . . . . .
H6A H 0.086801 0.924468 0.376313 0.034 Uiso 1 1 calc R U . . .
C12 C 0.30537(10) 1.02190(13) 0.22091(4) 0.0296(3) Uani 1 1 d . . . . .
H12A H 0.293723 1.076588 0.193205 0.036 Uiso 1 1 calc R U . . .
H12B H 0.378054 1.024289 0.232594 0.036 Uiso 1 1 calc R U . . .
C34 C 0.11538(9) 0.58848(13) 0.23994(4) 0.0254(3) Uani 1 1 d . . . . .
H34 H 0.145608 0.522960 0.223330 0.030 Uiso 1 1 calc R U . . .
C9 C 0.34711(9) 0.81514(13) 0.42109(4) 0.0294(3) Uani 1 1 d . . . . .
H9 H 0.413745 0.789211 0.433044 0.035 Uiso 1 1 calc R U . . .
C37 C 0.31451(10) 0.54151(13) 0.10077(4) 0.0310(3) Uani 1 1 d . . . . .
C5 C 0.17086(9) 0.82209(13) 0.42692(4) 0.0282(3) Uani 1 1 d . . . . .
C1 C 0.19541(10) 0.43523(14) 0.54350(4) 0.0328(3) Uani 1 1 d . . . . .
H1A H 0.208979 0.392940 0.573402 0.039 Uiso 1 1 calc R U . . .
H1B H 0.123063 0.457040 0.536979 0.039 Uiso 1 1 calc R U . . .
C25 C 0.13770(10) 0.23297(14) 0.50255(4) 0.0314(3) Uani 1 1 d . . . . .
H25A H 0.120003 0.204192 0.531414 0.038 Uiso 1 1 calc R U . . .
H25B H 0.162791 0.151438 0.488568 0.038 Uiso 1 1 calc R U . . .
C31 C 0.09171(8) 0.54938(12) 0.28322(4) 0.0248(3) Uani 1 1 d . . . . .
C42 C 0.33709(11) 0.45724(13) 0.13771(5) 0.0345(3) Uani 1 1 d . . . . .
H42 H 0.404823 0.446902 0.151609 0.041 Uiso 1 1 calc R U . . .
C23 C 0.36040(10) 0.19483(13) 0.49157(4) 0.0307(3) Uani 1 1 d . . . . .
H23A H 0.418923 0.140487 0.505532 0.037 Uiso 1 1 calc R U . . .
H23B H 0.310682 0.131259 0.475093 0.037 Uiso 1 1 calc R U . . .
C11 C 0.24940(10) 1.08823(13) 0.25483(4) 0.0310(3) Uani 1 1 d . . . . .
H11A H 0.265827 1.186898 0.257209 0.037 Uiso 1 1 calc R U . . .
H11B H 0.176359 1.079243 0.244708 0.037 Uiso 1 1 calc R U . . .
C26 C 0.04393(9) 0.28458(14) 0.47285(4) 0.0316(3) Uani 1 1 d . . . . .
H26A H -0.009445 0.214670 0.471259 0.038 Uiso 1 1 calc R U . . .
H26B H 0.020087 0.368584 0.485933 0.038 Uiso 1 1 calc R U . . .
C43 C 0.39692(11) 0.61461(15) 0.08236(5) 0.0403(3) Uani 1 1 d . . . . .
H43A H 0.402013 0.708962 0.093355 0.060 Uiso 1 1 calc R U . . .
H43B H 0.381656 0.615061 0.049797 0.060 Uiso 1 1 calc R U . . .
H43C H 0.460625 0.567288 0.091972 0.060 Uiso 1 1 calc R U . . .
C2 C 0.25466(10) 0.56825(14) 0.54453(4) 0.0331(3) Uani 1 1 d . . . . .
H2A H 0.245399 0.621562 0.571167 0.040 Uiso 1 1 calc R U . . .
H2B H 0.326806 0.546646 0.546979 0.040 Uiso 1 1 calc R U . . .
C41 C 0.26233(12) 0.38795(14) 0.15460(5) 0.0392(3) Uani 1 1 d . . . . .
H41 H 0.279044 0.330943 0.179978 0.047 Uiso 1 1 calc R U . . .
C39 C 0.13953(11) 0.48572(15) 0.09786(5) 0.0370(3) Uani 1 1 d . . . . .
H39 H 0.071719 0.495732 0.084031 0.044 Uiso 1 1 calc R U . . .
C40 C 0.16323(11) 0.40165(14) 0.13456(5) 0.0397(3) Uani 1 1 d . . . . .
H40 H 0.111955 0.353620 0.145961 0.048 Uiso 1 1 calc R U . . .
H5 H 0.0374(14) 0.7769(19) 0.2669(6) 0.056(5) Uiso 1 1 d . . . . .
H6 H 0.1096(14) 0.242(2) 0.3848(6) 0.061(5) Uiso 1 1 d . . . . .
H1 H 0.1231(15) 0.734(2) 0.4732(7) 0.066(6) Uiso 1 1 d . . . . .
H2 H 0.3758(14) 0.963(2) 0.3326(7) 0.062(5) Uiso 1 1 d . . . . .
H4 H 0.4569(15) 0.446(2) 0.4596(6) 0.062(5) Uiso 1 1 d . . . . .
H3 H 0.3552(14) 0.500(2) 0.2513(6) 0.055(5) Uiso 1 1 d . . . . .

loop_
_atom_site_aniso_label
_atom_site_aniso_U_11
_atom_site_aniso_U_22
_atom_site_aniso_U_33
_atom_site_aniso_U_23
_atom_site_aniso_U_13
_atom_site_aniso_U_12
O3 0.0285(4) 0.0293(5) 0.0265(4) -0.0013(4) 0.0021(3) -0.0033(4)
O6 0.0314(5) 0.0254(4) 0.0349(5) 0.0037(4) 0.0073(4) 0.0060(4)
O5 0.0361(5) 0.0244(4) 0.0317(5) 0.0023(4) 0.0089(4) 0.0066(4)
O4 0.0318(5) 0.0367(5) 0.0284(5) -0.0020(4) -0.0007(4) -0.0071(4)
O2 0.0260(5) 0.0421(5) 0.0374(5) 0.0033(4) 0.0085(4) -0.0045(4)
O1 0.0271(5) 0.0449(6) 0.0361(5) 0.0054(4) 0.0113(4) 0.0024(4)
N8 0.0261(5) 0.0221(5) 0.0269(5) -0.0015(4) 0.0055(4) -0.0017(4)
N4 0.0262(5) 0.0295(5) 0.0289(5) 0.0036(4) 0.0038(4) 0.0001(4)
N5 0.0206(5) 0.0285(5) 0.0329(6) 0.0010(4) 0.0069(4) 0.0010(4)
N7 0.0225(5) 0.0274(5) 0.0276(5) -0.0010(4) 0.0029(4) -0.0009(4)
N6 0.0339(6) 0.0226(5) 0.0296(5) -0.0039(4) 0.0070(4) -0.0027(4)
N3 0.0222(5) 0.0325(6) 0.0311(6) 0.0036(4) 0.0032(4) -0.0001(4)
N1 0.0337(6) 0.0290(5) 0.0281(5) -0.0017(4) 0.0055(4) 0.0005(5)
N2 0.0232(5) 0.0301(5) 0.0314(6) 0.0016(4) 0.0039(4) 0.0030(4)
C18 0.0210(6) 0.0237(6) 0.0319(6) -0.0042(5) 0.0037(5) 0.0003(5)
C17 0.0183(5) 0.0265(6) 0.0286(6) -0.0038(5) 0.0035(5) 0.0028(5)
C35 0.0256(6) 0.0273(6) 0.0259(6) -0.0017(5) 0.0028(5) 0.0010(5)
C20 0.0199(6) 0.0296(6) 0.0291(6) -0.0035(5) 0.0018(5) 0.0013(5)
C33 0.0188(5) 0.0240(6) 0.0323(6) 0.0007(5) 0.0021(5) 0.0013(5)
C29 0.0217(6) 0.0265(6) 0.0306(6) -0.0030(5) 0.0051(5) 0.0018(5)
C4 0.0283(6) 0.0265(6) 0.0276(6) -0.0050(5) 0.0045(5) -0.0004(5)
C21 0.0220(6) 0.0274(6) 0.0346(7) -0.0048(5) 0.0035(5) -0.0030(5)
C36 0.0295(6) 0.0253(6) 0.0252(6) 0.0010(5) 0.0041(5) 0.0021(5)
C19 0.0194(5) 0.0258(6) 0.0307(6) -0.0020(5) 0.0043(5) 0.0040(5)
C28 0.0181(5) 0.0282(6) 0.0292(6) -0.0007(5) 0.0025(5) -0.0005(5)
C8 0.0257(6) 0.0264(6) 0.0323(6) -0.0055(5) 0.0072(5) -0.0046(5)
C10 0.0289(6) 0.0213(6) 0.0323(7) -0.0055(5) 0.0047(5) -0.0016(5)
C14 0.0249(6) 0.0312(7) 0.0362(7) 0.0016(5) 0.0101(5) -0.0029(5)
C13 0.0287(6) 0.0270(6) 0.0286(6) -0.0001(5) 0.0091(5) -0.0020(5)
C24 0.0290(6) 0.0322(7) 0.0281(6) 0.0060(5) 0.0011(5) 0.0006(5)
C7 0.0283(6) 0.0218(6) 0.0300(6) -0.0048(5) 0.0047(5) -0.0025(5)
C3 0.0286(6) 0.0296(6) 0.0294(6) -0.0054(5) 0.0032(5) 0.0013(5)
C30 0.0207(6) 0.0235(6) 0.0306(6) -0.0004(5) 0.0021(5) 0.0010(5)
C22 0.0202(6) 0.0252(6) 0.0337(7) -0.0026(5) 0.0030(5) 0.0031(5)
C32 0.0214(6) 0.0257(6) 0.0310(6) -0.0028(5) 0.0047(5) 0.0022(5)
C16 0.0183(5) 0.0262(6) 0.0323(6) -0.0024(5) 0.0055(5) 0.0020(5)
C15 0.0191(6) 0.0268(6) 0.0371(7) -0.0033(5) 0.0067(5) -0.0006(5)
C27 0.0192(6) 0.0308(7) 0.0311(6) -0.0015(5) 0.0038(5) 0.0001(5)
C38 0.0369(7) 0.0296(7) 0.0318(7) -0.0033(5) 0.0034(6) 0.0008(6)
C6 0.0243(6) 0.0288(6) 0.0321(7) -0.0025(5) 0.0046(5) 0.0019(5)
C12 0.0358(7) 0.0235(6) 0.0306(6) 0.0005(5) 0.0084(5) -0.0056(5)
C34 0.0207(6) 0.0266(6) 0.0283(6) -0.0038(5) 0.0022(5) 0.0006(5)
C9 0.0241(6) 0.0307(7) 0.0326(7) -0.0040(5) 0.0022(5) -0.0005(5)
C37 0.0329(7) 0.0246(6) 0.0356(7) -0.0046(5) 0.0061(5) -0.0004(5)
C5 0.0267(6) 0.0283(6) 0.0310(6) -0.0042(5) 0.0086(5) -0.0013(5)
C1 0.0344(7) 0.0364(7) 0.0289(6) 0.0035(5) 0.0089(5) 0.0017(6)
C25 0.0299(7) 0.0321(7) 0.0323(7) 0.0076(5) 0.0059(5) -0.0022(5)
C31 0.0186(5) 0.0265(6) 0.0286(6) -0.0017(5) 0.0019(5) -0.0006(5)
C42 0.0375(7) 0.0272(6) 0.0375(7) -0.0034(5) 0.0026(6) 0.0023(6)
C23 0.0282(6) 0.0292(6) 0.0336(7) 0.0053(5) 0.0023(5) 0.0030(5)
C11 0.0399(7) 0.0213(6) 0.0319(7) -0.0010(5) 0.0066(5) -0.0017(5)
C26 0.0261(6) 0.0369(7) 0.0323(7) 0.0053(5) 0.0066(5) -0.0021(5)
C43 0.0346(7) 0.0377(8) 0.0489(8) 0.0069(6) 0.0082(6) 0.0007(6)
C2 0.0377(7) 0.0339(7) 0.0276(6) -0.0003(5) 0.0047(5) 0.0026(6)
C41 0.0584(9) 0.0249(7) 0.0353(7) -0.0008(5) 0.0109(7) -0.0016(6)
C39 0.0329(7) 0.0376(7) 0.0406(8) -0.0134(6) 0.0059(6) -0.0049(6)
C40 0.0471(8) 0.0311(7) 0.0442(8) -0.0116(6) 0.0174(7) -0.0129(6)

loop_
_atom_type_symbol
_atom_type_description
_atom_type_scat_dispersion_real
_atom_type_scat_dispersion_imag
_atom_type_scat_source
C C 0.0181 0.0091 'International Tables Vol C Tables 4.2.6.8 and 6.1.1.4'
H H 0.0000 0.0000 'International Tables Vol C Tables 4.2.6.8 and 6.1.1.4'
N N 0.0311 0.0180 'International Tables Vol C Tables 4.2.6.8 and 6.1.1.4'
O O 0.0492 0.0322 'International Tables Vol C Tables 4.2.6.8 and 6.1.1.4'

loop_
_geom_angle_atom_site_label_1
_geom_angle_atom_site_label_2
_geom_angle_atom_site_label_3
_geom_angle
_geom_angle_site_symmetry_1
_geom_angle_site_symmetry_3
_geom_angle_publ_flag
C17 O3 H3 106.2(12) . . ?
C33 O6 H6 105.3(12) . . ?
C30 O5 H5 105.7(12) . . ?
C20 O4 H4 105.1(12) . . ?
C8 O2 H2 104.6(11) . . ?
C5 O1 H1 103.8(12) . . ?
C36 N8 C12 110.27(10) . . ?
C36 N8 C13 110.39(9) . . ?
C12 N8 C13 110.27(9) . . ?
C1 N4 C25 109.58(10) . . ?
C1 N4 C24 109.69(10) . . ?
C25 N4 C24 109.97(10) . . ?
C15 N5 C14 118.49(11) . . ?
C34 N7 C35 117.46(10) . . ?
C10 N6 C11 119.21(11) . . ?
C27 N3 C26 118.62(11) . . ?
C3 N1 C2 117.78(11) . . ?
C22 N2 C23 119.26(11) . . ?
C17 C18 C19 121.45(11) . . ?
C17 C18 H18 119.3 . . ?
C19 C18 H18 119.3 . . ?
O3 C17 C18 119.33(11) . . ?
O3 C17 C16 121.50(11) . . ?
C18 C17 C16 119.16(11) . . ?
N7 C35 C36 110.95(10) . . ?
N7 C35 H35A 109.4 . . ?
C36 C35 H35A 109.4 . . ?
N7 C35 H35B 109.4 . . ?
C36 C35 H35B 109.4 . . ?
H35A C35 H35B 108.0 . . ?
O4 C20 C21 119.63(11) . . ?
O4 C20 C19 121.22(11) . . ?
C21 C20 C19 119.15(11) . . ?
O6 C33 C32 119.13(11) . . ?
O6 C33 C28 121.69(11) . . ?
C32 C33 C28 119.19(11) . . ?
C30 C29 C28 121.28(11) . . ?
C30 C29 H29 119.4 . . ?
C28 C29 H29 119.4 . . ?
C9 C4 C5 119.13(12) . . ?
C9 C4 C3 119.13(11) . . ?
C5 C4 C3 121.70(11) . . ?
C20 C21 C16 121.36(11) . . ?
C20 C21 H21 119.3 . . ?
C16 C21 H21 119.3 . . ?
N8 C36 C35 113.10(10) . . ?
N8 C36 H36A 109.0 . . ?
C35 C36 H36A 109.0 . . ?
N8 C36 H36B 109.0 . . ?
C35 C36 H36B 109.0 . . ?
H36A C36 H36B 107.8 . . ?
C18 C19 C20 119.46(11) . . ?
C18 C19 C22 119.40(11) . . ?
C20 C19 C22 121.11(11) . . ?
C29 C28 C33 119.47(11) . . ?
C29 C28 C27 119.53(11) . . ?
C33 C28 C27 120.98(11) . . ?
O2 C8 C9 119.59(11) . . ?
O2 C8 C7 121.11(11) . . ?
C9 C8 C7 119.28(11) . . ?
N6 C10 C7 121.41(12) . . ?
N6 C10 H10 119.3 . . ?
C7 C10 H10 119.3 . . ?
N5 C14 C13 111.63(10) . . ?
N5 C14 H14A 109.3 . . ?
C13 C14 H14A 109.3 . . ?
N5 C14 H14B 109.3 . . ?
C13 C14 H14B 109.3 . . ?
H14A C14 H14B 108.0 . . ?
N8 C13 C14 113.67(10) . . ?
N8 C13 H13A 108.8 . . ?
C14 C13 H13A 108.8 . . ?
N8 C13 H13B 108.8 . . ?
C14 C13 H13B 108.8 . . ?
H13A C13 H13B 107.7 . . ?
N4 C24 C23 113.69(10) . . ?
N4 C24 H24A 108.8 . . ?
C23 C24 H24A 108.8 . . ?
N4 C24 H24B 108.8 . . ?
C23 C24 H24B 108.8 . . ?
H24A C24 H24B 107.7 . . ?
C6 C7 C8 119.11(11) . . ?
C6 C7 C10 119.95(11) . . ?
C8 C7 C10 120.88(11) . . ?
N1 C3 C4 122.65(12) . . ?
N1 C3 H3A 118.7 . . ?
C4 C3 H3A 118.7 . . ?
O5 C30 C29 119.56(11) . . ?
O5 C30 C31 121.36(11) . . ?
C29 C30 C31 119.08(11) . . ?
N2 C22 C19 121.53(11) . . ?
N2 C22 H22 119.2 . . ?
C19 C22 H22 119.2 . . ?
C33 C32 C31 121.35(11) . . ?
C33 C32 H32 119.3 . . ?
C31 C32 H32 119.3 . . ?
C21 C16 C17 119.39(11) . . ?
C21 C16 C15 119.82(11) . . ?
C17 C16 C15 120.79(11) . . ?
N5 C15 C16 122.29(11) . . ?
N5 C15 H15 118.9 . . ?
C16 C15 H15 118.9 . . ?
N3 C27 C28 122.02(12) . . ?
N3 C27 H27 119.0 . . ?
C28 C27 H27 119.0 . . ?
C39 C38 C37 120.88(13) . . ?
C39 C38 H38 119.6 . . ?
C37 C38 H38 119.6 . . ?
C5 C6 C7 121.46(12) . . ?
C5 C6 H6A 119.3 . . ?
C7 C6 H6A 119.3 . . ?
N8 C12 C11 113.92(10) . . ?
N8 C12 H12A 108.8 . . ?
C11 C12 H12A 108.8 . . ?
N8 C12 H12B 108.8 . . ?
C11 C12 H12B 108.8 . . ?
H12A C12 H12B 107.7 . . ?
N7 C34 C31 122.20(11) . . ?
N7 C34 H34 118.9 . . ?
C31 C34 H34 118.9 . . ?
C8 C9 C4 121.54(12) . . ?
C8 C9 H9 119.2 . . ?
C4 C9 H9 119.2 . . ?
C42 C37 C38 118.28(12) . . ?
C42 C37 C43 120.35(12) . . ?
C38 C37 C43 121.37(12) . . ?
O1 C5 C6 119.40(11) . . ?
O1 C5 C4 121.23(11) . . ?
C6 C5 C4 119.35(11) . . ?
N4 C1 C2 114.40(10) . . ?
N4 C1 H1A 108.7 . . ?
C2 C1 H1A 108.7 . . ?
N4 C1 H1B 108.7 . . ?
C2 C1 H1B 108.7 . . ?
H1A C1 H1B 107.6 . . ?
N4 C25 C26 113.55(11) . . ?
N4 C25 H25A 108.9 . . ?
C26 C25 H25A 108.9 . . ?
N4 C25 H25B 108.9 . . ?
C26 C25 H25B 108.9 . . ?
H25A C25 H25B 107.7 . . ?
C32 C31 C30 119.57(11) . . ?
C32 C31 C34 118.71(11) . . ?
C30 C31 C34 121.66(11) . . ?
C41 C42 C37 120.99(13) . . ?
C41 C42 H42 119.5 . . ?
C37 C42 H42 119.5 . . ?
N2 C23 C24 110.70(11) . . ?
N2 C23 H23A 109.5 . . ?
C24 C23 H23A 109.5 . . ?
N2 C23 H23B 109.5 . . ?
C24 C23 H23B 109.5 . . ?
H23A C23 H23B 108.1 . . ?
N6 C11 C12 110.77(10) . . ?
N6 C11 H11A 109.5 . . ?
C12 C11 H11A 109.5 . . ?
N6 C11 H11B 109.5 . . ?
C12 C11 H11B 109.5 . . ?
H11A C11 H11B 108.1 . . ?
N3 C26 C25 111.37(10) . . ?
N3 C26 H26A 109.4 . . ?
C25 C26 H26A 109.4 . . ?
N3 C26 H26B 109.4 . . ?
C25 C26 H26B 109.4 . . ?
H26A C26 H26B 108.0 . . ?
C37 C43 H43A 109.5 . . ?
C37 C43 H43B 109.5 . . ?
H43A C43 H43B 109.5 . . ?
C37 C43 H43C 109.5 . . ?
H43A C43 H43C 109.5 . . ?
H43B C43 H43C 109.5 . . ?
N1 C2 C1 112.15(11) . . ?
N1 C2 H2A 109.2 . . ?
C1 C2 H2A 109.2 . . ?
N1 C2 H2B 109.2 . . ?
C1 C2 H2B 109.2 . . ?
H2A C2 H2B 107.9 . . ?
C42 C41 C40 120.14(13) . . ?
C42 C41 H41 119.9 . . ?
C40 C41 H41 119.9 . . ?
C40 C39 C38 120.17(13) . . ?
C40 C39 H39 119.9 . . ?
C38 C39 H39 119.9 . . ?
C39 C40 C41 119.52(13) . . ?
C39 C40 H40 120.2 . . ?
C41 C40 H40 120.2 . . ?

loop_
_geom_bond_atom_site_label_1
_geom_bond_atom_site_label_2
_geom_bond_distance
_geom_bond_site_symmetry_2
_geom_bond_publ_flag
O3 C17 1.3591(15) . ?
O3 H3 0.91(2) . ?
O6 C33 1.3628(15) . ?
O6 H6 0.975(19) . ?
O5 C30 1.3641(15) . ?
O5 H5 0.923(19) . ?
O4 C20 1.3619(15) . ?
O4 H4 0.92(2) . ?
O2 C8 1.3600(15) . ?
O2 H2 0.98(2) . ?
O1 C5 1.3652(15) . ?
O1 H1 0.98(2) . ?
N8 C36 1.4640(16) . ?
N8 C12 1.4651(15) . ?
N8 C13 1.4666(15) . ?
N4 C1 1.4661(17) . ?
N4 C25 1.4707(17) . ?
N4 C24 1.4744(16) . ?
N5 C15 1.2740(16) . ?
N5 C14 1.4584(16) . ?
N7 C34 1.2748(16) . ?
N7 C35 1.4596(15) . ?
N6 C10 1.2784(16) . ?
N6 C11 1.4565(16) . ?
N3 C27 1.2767(17) . ?
N3 C26 1.4556(16) . ?
N1 C3 1.2781(17) . ?
N1 C2 1.4622(17) . ?
N2 C22 1.2743(16) . ?
N2 C23 1.4547(16) . ?
C18 C17 1.3841(18) . ?
C18 C19 1.3936(17) . ?
C18 H18 0.9500 . ?
C17 C16 1.4128(17) . ?
C35 C36 1.5184(17) . ?
C35 H35A 0.9900 . ?
C35 H35B 0.9900 . ?
C20 C21 1.3846(18) . ?
C20 C19 1.4130(17) . ?
C33 C32 1.3797(17) . ?
C33 C28 1.4091(17) . ?
C29 C30 1.3802(17) . ?
C29 C28 1.4022(17) . ?
C29 H29 0.9500 . ?
C4 C9 1.3985(18) . ?
C4 C5 1.4111(18) . ?
C4 C3 1.4593(18) . ?
C21 C16 1.3965(17) . ?
C21 H21 0.9500 . ?
C36 H36A 0.9900 . ?
C36 H36B 0.9900 . ?
C19 C22 1.4602(17) . ?
C28 C27 1.4533(17) . ?
C8 C9 1.3812(18) . ?
C8 C7 1.4137(18) . ?
C10 C7 1.4613(18) . ?
C10 H10 0.9500 . ?
C14 C13 1.5195(18) . ?
C14 H14A 0.9900 . ?
C14 H14B 0.9900 . ?
C13 H13A 0.9900 . ?
C13 H13B 0.9900 . ?
C24 C23 1.5230(18) . ?
C24 H24A 0.9900 . ?
C24 H24B 0.9900 . ?
C7 C6 1.3986(18) . ?
C3 H3A 0.9500 . ?
C30 C31 1.4110(17) . ?
C22 H22 0.9500 . ?
C32 C31 1.3977(17) . ?
C32 H32 0.9500 . ?
C16 C15 1.4584(18) . ?
C15 H15 0.9500 . ?
C27 H27 0.9500 . ?
C38 C39 1.386(2) . ?
C38 C37 1.3943(19) . ?
C38 H38 0.9500 . ?
C6 C5 1.3825(18) . ?
C6 H6A 0.9500 . ?
C12 C11 1.5237(17) . ?
C12 H12A 0.9900 . ?
C12 H12B 0.9900 . ?
C34 C31 1.4587(17) . ?
C34 H34 0.9500 . ?
C9 H9 0.9500 . ?
C37 C42 1.3879(19) . ?
C37 C43 1.5089(19) . ?
C1 C2 1.5256(19) . ?
C1 H1A 0.9900 . ?
C1 H1B 0.9900 . ?
C25 C26 1.5190(18) . ?
C25 H25A 0.9900 . ?
C25 H25B 0.9900 . ?
C42 C41 1.386(2) . ?
C42 H42 0.9500 . ?
C23 H23A 0.9900 . ?
C23 H23B 0.9900 . ?
C11 H11A 0.9900 . ?
C11 H11B 0.9900 . ?
C26 H26A 0.9900 . ?
C26 H26B 0.9900 . ?
C43 H43A 0.9800 . ?
C43 H43B 0.9800 . ?
C43 H43C 0.9800 . ?
C2 H2A 0.9900 . ?
C2 H2B 0.9900 . ?
C41 C40 1.386(2) . ?
C41 H41 0.9500 . ?
C39 C40 1.383(2) . ?
C39 H39 0.9500 . ?
C40 H40 0.9500 . ?

loop_
_geom_torsion_atom_site_label_1
_geom_torsion_atom_site_label_2
_geom_torsion_atom_site_label_3
_geom_torsion_atom_site_label_4
_geom_torsion
_geom_torsion_site_symmetry_1
_geom_torsion_site_symmetry_2
_geom_torsion_site_symmetry_3
_geom_torsion_site_symmetry_4
_geom_torsion_publ_flag
C19 C18 C17 O3 -179.05(10) . . . . ?
C19 C18 C17 C16 0.72(17) . . . . ?
C34 N7 C35 C36 -135.28(11) . . . . ?
O4 C20 C21 C16 -177.77(11) . . . . ?
C19 C20 C21 C16 1.25(18) . . . . ?
C12 N8 C36 C35 -161.74(10) . . . . ?
C13 N8 C36 C35 76.17(12) . . . . ?
N7 C35 C36 N8 69.20(13) . . . . ?
C17 C18 C19 C20 -1.26(17) . . . . ?
C17 C18 C19 C22 176.67(11) . . . . ?
O4 C20 C19 C18 179.27(11) . . . . ?
C21 C20 C19 C18 0.27(17) . . . . ?
O4 C20 C19 C22 1.38(17) . . . . ?
C21 C20 C19 C22 -177.62(11) . . . . ?
C30 C29 C28 C33 -0.94(18) . . . . ?
C30 C29 C28 C27 -179.52(11) . . . . ?
O6 C33 C28 C29 -178.68(10) . . . . ?
C32 C33 C28 C29 1.59(17) . . . . ?
O6 C33 C28 C27 -0.12(17) . . . . ?
C32 C33 C28 C27 -179.85(11) . . . . ?
C11 N6 C10 C7 179.46(10) . . . . ?
C15 N5 C14 C13 -131.81(12) . . . . ?
C36 N8 C13 C14 -158.89(10) . . . . ?
C12 N8 C13 C14 79.02(12) . . . . ?
N5 C14 C13 N8 65.65(14) . . . . ?
C1 N4 C24 C23 -162.67(11) . . . . ?
C25 N4 C24 C23 76.75(13) . . . . ?
O2 C8 C7 C6 -178.47(11) . . . . ?
C9 C8 C7 C6 3.06(18) . . . . ?
O2 C8 C7 C10 4.52(18) . . . . ?
C9 C8 C7 C10 -173.96(11) . . . . ?
N6 C10 C7 C6 179.12(11) . . . . ?
N6 C10 C7 C8 -3.89(18) . . . . ?
C2 N1 C3 C4 -178.17(11) . . . . ?
C9 C4 C3 N1 -178.43(12) . . . . ?
C5 C4 C3 N1 -0.51(19) . . . . ?
C28 C29 C30 O5 179.16(11) . . . . ?
C28 C29 C30 C31 -1.13(18) . . . . ?
C23 N2 C22 C19 178.37(10) . . . . ?
C18 C19 C22 N2 -179.54(11) . . . . ?
C20 C19 C22 N2 -1.65(18) . . . . ?
O6 C33 C32 C31 -179.91(10) . . . . ?
C28 C33 C32 C31 -0.17(18) . . . . ?
C20 C21 C16 C17 -1.79(18) . . . . ?
C20 C21 C16 C15 177.32(11) . . . . ?
O3 C17 C16 C21 -179.44(10) . . . . ?
C18 C17 C16 C21 0.79(17) . . . . ?
O3 C17 C16 C15 1.46(17) . . . . ?
C18 C17 C16 C15 -178.31(11) . . . . ?
C14 N5 C15 C16 -179.06(11) . . . . ?
C21 C16 C15 N5 179.32(11) . . . . ?
C17 C16 C15 N5 -1.58(18) . . . . ?
C26 N3 C27 C28 -178.88(11) . . . . ?
C29 C28 C27 N3 173.67(11) . . . . ?
C33 C28 C27 N3 -4.89(18) . . . . ?
C8 C7 C6 C5 -2.94(18) . . . . ?
C10 C7 C6 C5 174.10(11) . . . . ?
C36 N8 C12 C11 74.62(13) . . . . ?
C13 N8 C12 C11 -163.22(10) . . . . ?
C35 N7 C34 C31 177.59(10) . . . . ?
O2 C8 C9 C4 -178.70(11) . . . . ?
C7 C8 C9 C4 -0.20(19) . . . . ?
C5 C4 C9 C8 -2.81(19) . . . . ?
C3 C4 C9 C8 175.17(12) . . . . ?
C39 C38 C37 C42 -0.70(19) . . . . ?
C39 C38 C37 C43 178.74(13) . . . . ?
C7 C6 C5 O1 -178.25(11) . . . . ?
C7 C6 C5 C4 -0.07(19) . . . . ?
C9 C4 C5 O1 -178.93(11) . . . . ?
C3 C4 C5 O1 3.14(18) . . . . ?
C9 C4 C5 C6 2.93(18) . . . . ?
C3 C4 C5 C6 -174.99(11) . . . . ?
C25 N4 C1 C2 -162.30(11) . . . . ?
C24 N4 C1 C2 76.89(13) . . . . ?
C1 N4 C25 C26 76.65(13) . . . . ?
C24 N4 C25 C26 -162.71(11) . . . . ?
C33 C32 C31 C30 -1.91(18) . . . . ?
C33 C32 C31 C34 175.16(11) . . . . ?
O5 C30 C31 C32 -177.76(10) . . . . ?
C29 C30 C31 C32 2.54(17) . . . . ?
O5 C30 C31 C34 5.26(17) . . . . ?
C29 C30 C31 C34 -174.44(11) . . . . ?
N7 C34 C31 C32 -178.31(11) . . . . ?
N7 C34 C31 C30 -1.30(18) . . . . ?
C38 C37 C42 C41 0.36(19) . . . . ?
C43 C37 C42 C41 -179.09(13) . . . . ?
C22 N2 C23 C24 -126.97(12) . . . . ?
N4 C24 C23 N2 67.51(14) . . . . ?
C10 N6 C11 C12 -134.40(12) . . . . ?
N8 C12 C11 N6 67.24(14) . . . . ?
C27 N3 C26 C25 -120.76(13) . . . . ?
N4 C25 C26 N3 64.92(15) . . . . ?
C3 N1 C2 C1 -127.22(12) . . . . ?
N4 C1 C2 N1 70.30(14) . . . . ?
C37 C42 C41 C40 0.2(2) . . . . ?
C37 C38 C39 C40 0.4(2) . . . . ?
C38 C39 C40 C41 0.2(2) . . . . ?
C42 C41 C40 C39 -0.5(2) . . . . ?
